data_4302872
loop_
_publ_author_name
'Geert-Jan M. Meppelder'
'Hong-Tao Fan'
'Thomas P. Spaniol'
'Jun Okuda'

_publ_contact_author
;       Jun Okuda
        Institute of Inorganic Chemistry
        RWTH Aachen University
        Landoltweg 1
        D-52074 Aachen
        Germany
;
_publ_contact_author_email jun.okuda@ac.rwth-aachen.de
_publ_contact_author_fax '+49 241 80 92644'
_publ_contact_author_phone '+49 241 80 94645'
_publ_section_title
;
Synthesis, Structure, and Olefin Polymerization Activity of Titanium
Complexes Bearing Asymmetric Tetradentate [OSNO]-Type Bis(phenolato) Ligands
;
_journal_name_full 'Inorganic Chemistry'
_journal_page_first 7378
_journal_page_last 7388
_journal_paper_doi 10.1021/ic900903b
_journal_volume 48
_journal_year 2009
_chemical_formula_moiety 'C34 H51 Cl2 N O2 S Ti'
_chemical_formula_sum 'C34 H51 Cl2 N O2 S Ti'
_chemical_formula_weight 656.62
_chemical_name_systematic
;
 ?
;
_space_group_IT_number 14
_symmetry_cell_setting monoclinic
_symmetry_space_group_name_Hall '-P 2ybc'
_symmetry_space_group_name_H-M 'P 1 21/c 1'
_atom_sites_solution_hydrogens geom
_atom_sites_solution_primary direct
_atom_sites_solution_secondary difmap
_audit_creation_method SHELXL-97
_cell_angle_alpha 90.00
_cell_angle_beta 107.390(5)
_cell_angle_gamma 90.00
_cell_formula_units_Z 4
_cell_length_a 16.406(2)
_cell_length_b 14.6793(18)
_cell_length_c 15.8086(19)
_cell_measurement_reflns_used 1979
_cell_measurement_temperature 123(2)
_cell_measurement_theta_max 17.66
_cell_measurement_theta_min 2.60
_cell_volume 3633.1(8)
_computing_cell_refinement 'Bruker SMART (2001)'
_computing_data_collection 'Bruker SMART (2001)'
_computing_data_reduction 'Bruker SAINT+ (1999)'
_computing_molecular_graphics 'Ortep-3 for Windows (Farrugia, 1997)'
_computing_structure_refinement 'SHELXL-97 (Sheldrick, 1997)'
_computing_structure_solution 'SIR 97 (Altomare et al, 1997)'
_diffrn_ambient_temperature 123(2)
_diffrn_measured_fraction_theta_full 0.902
_diffrn_measured_fraction_theta_max 0.902
_diffrn_measurement_device_type 'CCD area detector'
_diffrn_measurement_method 'omega scans'
_diffrn_radiation_monochromator graphite
_diffrn_radiation_source 'fine-focus sealed tube'
_diffrn_radiation_type MoK\a
_diffrn_radiation_wavelength 0.71073
_diffrn_reflns_av_R_equivalents 0.1408
_diffrn_reflns_av_sigmaI/netI 0.1281
_diffrn_reflns_limit_h_max 18
_diffrn_reflns_limit_h_min -17
_diffrn_reflns_limit_k_max 17
_diffrn_reflns_limit_k_min -16
_diffrn_reflns_limit_l_max 16
_diffrn_reflns_limit_l_min -18
_diffrn_reflns_number 31333
_diffrn_reflns_theta_full 25.12
_diffrn_reflns_theta_max 25.12
_diffrn_reflns_theta_min 2.55
_exptl_absorpt_coefficient_mu 0.469
_exptl_absorpt_correction_T_max 0.9907
_exptl_absorpt_correction_T_min 0.9246
_exptl_absorpt_correction_type empirical
_exptl_absorpt_process_details 'Bruker SADABS'
_exptl_crystal_colour red
_exptl_crystal_density_diffrn 1.200
_exptl_crystal_density_method 'not measured'
_exptl_crystal_description rod
_exptl_crystal_F_000 1400
_exptl_crystal_size_max 0.17
_exptl_crystal_size_mid 0.06
_exptl_crystal_size_min 0.02
_refine_diff_density_max 0.507
_refine_diff_density_min -0.446
_refine_diff_density_rms 0.099
_refine_ls_extinction_coef 0.0036(7)
_refine_ls_extinction_expression Fc^*^=kFc[1+0.001xFc^2^\l^3^/sin(2\q)]^-1/4^
_refine_ls_extinction_method SHELXL
_refine_ls_goodness_of_fit_ref 1.062
_refine_ls_hydrogen_treatment mixed
_refine_ls_matrix_type full
_refine_ls_number_parameters 386
_refine_ls_number_reflns 5850
_refine_ls_number_restraints 0
_refine_ls_restrained_S_all 1.062
_refine_ls_R_factor_all 0.1223
_refine_ls_R_factor_gt 0.0737
_refine_ls_shift/su_max 0.000
_refine_ls_shift/su_mean 0.000
_refine_ls_structure_factor_coef Fsqd
_refine_ls_weighting_details 'calc w=1/[\s^2^(Fo^2^)+(0.0817P)^2^+0.9753P] where P=(Fo^2^+2Fc^2^)/3'
_refine_ls_weighting_scheme calc
_refine_ls_wR_factor_gt 0.1604
_refine_ls_wR_factor_ref 0.1945
_reflns_number_gt 3988
_reflns_number_total 5850
_reflns_threshold_expression >2sigma(I)
_cod_data_source_file ic900903b_si_002_1.cif
_cod_data_source_block 5b
_cod_database_code 4302872

loop_
_symmetry_equiv_pos_as_xyz
'x, y, z'
'-x, y+1/2, -z+1/2'
'-x, -y, -z'
'x, -y-1/2, z-1/2'

loop_
_atom_site_label
_atom_site_type_symbol
_atom_site_fract_x
_atom_site_fract_y
_atom_site_fract_z
_atom_site_U_iso_or_equiv
_atom_site_adp_type
_atom_site_occupancy
_atom_site_symmetry_multiplicity
_atom_site_calc_flag
_atom_site_refinement_flags
_atom_site_disorder_assembly
_atom_site_disorder_group
Ti Ti 0.14176(6) 0.13840(6) 0.10460(6) 0.0198(3) Uani 1 1 d . . .
S S 0.07109(8) 0.28987(9) 0.03496(8) 0.0210(4) Uani 1 1 d . . .
O1 O 0.2303(2) 0.1998(2) 0.0789(2) 0.0209(8) Uani 1 1 d . . .
O2 O 0.1877(2) 0.0252(2) 0.1000(2) 0.0206(8) Uani 1 1 d . . .
N N 0.0991(3) 0.1047(3) -0.0412(3) 0.0189(10) Uani 1 1 d . . .
H1 H 0.055(3) 0.068(3) -0.045(3) 0.023 Uiso 1 1 d . . .
Cl1 Cl 0.00118(9) 0.10011(9) 0.09834(9) 0.0269(4) Uani 1 1 d . . .
Cl2 Cl 0.18120(9) 0.18189(10) 0.24953(8) 0.0313(4) Uani 1 1 d . . .
C1 C 0.2390(3) 0.2843(3) 0.0484(3) 0.0190(12) Uani 1 1 d . . .
C2 C 0.1646(3) 0.3374(3) 0.0192(3) 0.0200(12) Uani 1 1 d . . .
C3 C 0.1673(3) 0.4250(3) -0.0133(3) 0.0227(13) Uani 1 1 d . . .
H3 H 0.1167 0.4606 -0.0317 0.027 Uiso 1 1 calc R . .
C4 C 0.2438(3) 0.4604(3) -0.0188(3) 0.0218(13) Uani 1 1 d . . .
C5 C 0.3167(3) 0.4054(3) 0.0100(3) 0.0213(12) Uani 1 1 d . . .
H5 H 0.3691 0.4296 0.0060 0.026 Uiso 1 1 calc R . .
C6 C 0.3175(3) 0.3181(4) 0.0441(3) 0.0214(13) Uani 1 1 d . . .
C7 C 0.2458(4) 0.5550(4) -0.0582(3) 0.0273(14) Uani 1 1 d . . .
C8 C 0.1993(4) 0.5510(4) -0.1590(4) 0.0377(16) Uani 1 1 d . . .
H8A H 0.1985 0.6119 -0.1847 0.057 Uiso 1 1 calc R . .
H8B H 0.1405 0.5298 -0.1688 0.057 Uiso 1 1 calc R . .
H8C H 0.2294 0.5089 -0.1874 0.057 Uiso 1 1 calc R . .
C9 C 0.3379(4) 0.5892(4) -0.0445(5) 0.058(2) Uani 1 1 d . . .
H9A H 0.3691 0.5889 0.0189 0.088 Uiso 1 1 calc R . .
H9B H 0.3363 0.6513 -0.0677 0.088 Uiso 1 1 calc R . .
H9C H 0.3667 0.5490 -0.0760 0.088 Uiso 1 1 calc R . .
C10 C 0.2004(4) 0.6240(4) -0.0149(4) 0.0414(17) Uani 1 1 d . . .
H10A H 0.2292 0.6262 0.0491 0.062 Uiso 1 1 calc R . .
H10B H 0.1408 0.6055 -0.0254 0.062 Uiso 1 1 calc R . .
H10C H 0.2022 0.6845 -0.0406 0.062 Uiso 1 1 calc R . .
C11 C 0.3992(3) 0.2620(4) 0.0769(4) 0.0291(14) Uani 1 1 d . . .
C12 C 0.4779(4) 0.3149(4) 0.0704(5) 0.0491(18) Uani 1 1 d . . .
H12A H 0.4723 0.3273 0.0080 0.074 Uiso 1 1 calc R . .
H12B H 0.5294 0.2786 0.0965 0.074 Uiso 1 1 calc R . .
H12C H 0.4821 0.3726 0.1026 0.074 Uiso 1 1 calc R . .
C13 C 0.4168(4) 0.2352(4) 0.1746(4) 0.0437(17) Uani 1 1 d . . .
H13A H 0.4254 0.2903 0.2112 0.066 Uiso 1 1 calc R . .
H13B H 0.4681 0.1971 0.1932 0.066 Uiso 1 1 calc R . .
H13C H 0.3679 0.2011 0.1817 0.066 Uiso 1 1 calc R . .
C14 C 0.3905(4) 0.1755(4) 0.0189(4) 0.0375(16) Uani 1 1 d . . .
H14A H 0.3421 0.1392 0.0239 0.056 Uiso 1 1 calc R . .
H14B H 0.4430 0.1394 0.0392 0.056 Uiso 1 1 calc R . .
H14C H 0.3809 0.1932 -0.0431 0.056 Uiso 1 1 calc R . .
C15 C 0.0127(3) 0.2454(4) -0.0751(3) 0.0207(12) Uani 1 1 d . . .
H15 H -0.0384 0.2127 -0.0682 0.025 Uiso 1 1 calc R . .
C16 C 0.0642(3) 0.1748(3) -0.1103(3) 0.0199(12) Uani 1 1 d . . .
H16 H 0.1128 0.2065 -0.1238 0.024 Uiso 1 1 calc R . .
C17 C 0.0056(3) 0.1358(4) -0.1952(3) 0.0253(13) Uani 1 1 d . . .
H17A H -0.0430 0.1048 -0.1824 0.030 Uiso 1 1 calc R . .
H17B H 0.0371 0.0898 -0.2190 0.030 Uiso 1 1 calc R . .
C18 C -0.0287(3) 0.2103(4) -0.2654(3) 0.0271(14) Uani 1 1 d . . .
H18A H 0.0196 0.2393 -0.2806 0.032 Uiso 1 1 calc R . .
H18B H -0.0669 0.1825 -0.3199 0.032 Uiso 1 1 calc R . .
C19 C -0.0775(4) 0.2821(4) -0.2309(4) 0.0311(14) Uani 1 1 d . . .
H19A H -0.1297 0.2547 -0.2226 0.037 Uiso 1 1 calc R . .
H19B H -0.0951 0.3319 -0.2748 0.037 Uiso 1 1 calc R . .
C20 C -0.0210(3) 0.3213(4) -0.1413(3) 0.0247(13) Uani 1 1 d . . .
H20A H 0.0275 0.3553 -0.1511 0.030 Uiso 1 1 calc R . .
H20B H -0.0550 0.3643 -0.1173 0.030 Uiso 1 1 calc R . .
C21 C 0.1721(3) 0.0509(3) -0.0502(3) 0.0185(12) Uani 1 1 d . . .
C22 C 0.2142(3) 0.0050(3) 0.0273(3) 0.0192(12) Uani 1 1 d . . .
C23 C 0.2815(3) -0.0545(3) 0.0319(3) 0.0186(12) Uani 1 1 d . . .
C24 C 0.3068(3) -0.0598(3) -0.0450(3) 0.0239(13) Uani 1 1 d . . .
H24 H 0.3525 -0.0996 -0.0448 0.029 Uiso 1 1 calc R . .
C25 C 0.2689(3) -0.0104(4) -0.1219(3) 0.0229(13) Uani 1 1 d . . .
C26 C 0.1991(3) 0.0450(3) -0.1245(3) 0.0204(12) Uani 1 1 d . . .
H26 H 0.1707 0.0780 -0.1767 0.024 Uiso 1 1 calc R . .
C27 C 0.3261(4) -0.1062(4) 0.1163(3) 0.0271(13) Uani 1 1 d . . .
C28 C 0.3719(4) -0.0374(4) 0.1897(3) 0.0348(15) Uani 1 1 d . . .
H28A H 0.3296 0.0038 0.2017 0.052 Uiso 1 1 calc R . .
H28B H 0.4133 -0.0019 0.1698 0.052 Uiso 1 1 calc R . .
H28C H 0.4016 -0.0706 0.2440 0.052 Uiso 1 1 calc R . .
C29 C 0.3940(4) -0.1721(4) 0.1033(4) 0.0428(17) Uani 1 1 d . . .
H29A H 0.4209 -0.2043 0.1589 0.064 Uiso 1 1 calc R . .
H29B H 0.4375 -0.1377 0.0856 0.064 Uiso 1 1 calc R . .
H29C H 0.3670 -0.2163 0.0569 0.064 Uiso 1 1 calc R . .
C30 C 0.2613(4) -0.1614(4) 0.1465(4) 0.0344(15) Uani 1 1 d . . .
H30A H 0.2345 -0.2066 0.1011 0.052 Uiso 1 1 calc R . .
H30B H 0.2174 -0.1206 0.1557 0.052 Uiso 1 1 calc R . .
H30C H 0.2903 -0.1926 0.2022 0.052 Uiso 1 1 calc R . .
C31 C 0.3038(3) -0.0172(4) -0.2022(3) 0.0248(13) Uani 1 1 d . . .
C32 C 0.2472(5) 0.0323(6) -0.2831(4) 0.065(2) Uani 1 1 d . . .
H32A H 0.2411 0.0962 -0.2680 0.097 Uiso 1 1 calc R . .
H32B H 0.1908 0.0034 -0.3021 0.097 Uiso 1 1 calc R . .
H32C H 0.2733 0.0292 -0.3313 0.097 Uiso 1 1 calc R . .
C33 C 0.3114(5) -0.1162(4) -0.2273(4) 0.059(2) Uani 1 1 d . . .
H33A H 0.3322 -0.1189 -0.2793 0.088 Uiso 1 1 calc R . .
H33B H 0.2552 -0.1455 -0.2413 0.088 Uiso 1 1 calc R . .
H33C H 0.3516 -0.1480 -0.1776 0.088 Uiso 1 1 calc R . .
C34 C 0.3950(4) 0.0243(5) -0.1749(4) 0.060(2) Uani 1 1 d . . .
H34A H 0.4310 -0.0079 -0.1227 0.089 Uiso 1 1 calc R . .
H34B H 0.3920 0.0890 -0.1607 0.089 Uiso 1 1 calc R . .
H34C H 0.4196 0.0180 -0.2240 0.089 Uiso 1 1 calc R . .

loop_
_atom_site_aniso_label
_atom_site_aniso_U_11
_atom_site_aniso_U_22
_atom_site_aniso_U_33
_atom_site_aniso_U_23
_atom_site_aniso_U_13
_atom_site_aniso_U_12
Ti 0.0238(6) 0.0176(6) 0.0197(6) 0.0014(4) 0.0091(4) 0.0008(4)
S 0.0220(8) 0.0186(8) 0.0242(8) 0.0004(6) 0.0097(6) -0.0001(6)
O1 0.021(2) 0.016(2) 0.024(2) 0.0013(16) 0.0037(16) -0.0015(16)
O2 0.027(2) 0.017(2) 0.021(2) 0.0004(15) 0.0107(16) 0.0002(16)
N 0.018(3) 0.018(3) 0.020(2) 0.0030(19) 0.004(2) 0.000(2)
Cl1 0.0286(8) 0.0247(8) 0.0330(8) -0.0038(6) 0.0175(6) -0.0059(6)
Cl2 0.0349(9) 0.0374(9) 0.0219(8) -0.0026(6) 0.0088(6) 0.0045(7)
C1 0.031(3) 0.011(3) 0.015(3) -0.003(2) 0.007(2) -0.001(2)
C2 0.021(3) 0.017(3) 0.025(3) -0.001(2) 0.010(2) -0.005(2)
C3 0.025(3) 0.019(3) 0.024(3) -0.002(2) 0.006(2) 0.000(2)
C4 0.030(3) 0.014(3) 0.021(3) -0.002(2) 0.007(2) -0.008(3)
C5 0.025(3) 0.018(3) 0.021(3) -0.008(2) 0.008(2) -0.008(2)
C6 0.019(3) 0.024(3) 0.020(3) -0.007(2) 0.003(2) -0.007(2)
C7 0.039(4) 0.017(3) 0.029(3) 0.003(2) 0.014(3) -0.003(3)
C8 0.061(5) 0.028(4) 0.030(4) 0.008(3) 0.023(3) 0.007(3)
C9 0.038(4) 0.043(4) 0.091(6) 0.019(4) 0.015(4) -0.016(3)
C10 0.073(5) 0.020(3) 0.029(4) 0.002(3) 0.011(3) -0.008(3)
C11 0.020(3) 0.025(3) 0.043(4) -0.005(3) 0.011(3) -0.004(3)
C12 0.026(4) 0.043(4) 0.077(5) 0.007(4) 0.014(3) 0.000(3)
C13 0.036(4) 0.036(4) 0.052(4) 0.002(3) 0.001(3) 0.001(3)
C14 0.028(4) 0.039(4) 0.047(4) -0.006(3) 0.014(3) 0.005(3)
C15 0.009(3) 0.025(3) 0.028(3) 0.000(2) 0.005(2) -0.003(2)
C16 0.018(3) 0.017(3) 0.024(3) 0.006(2) 0.005(2) 0.005(2)
C17 0.020(3) 0.030(3) 0.026(3) 0.000(3) 0.009(2) 0.001(3)
C18 0.029(3) 0.035(4) 0.016(3) 0.010(3) 0.005(2) -0.004(3)
C19 0.028(3) 0.033(4) 0.032(3) 0.007(3) 0.008(3) -0.002(3)
C20 0.016(3) 0.023(3) 0.032(3) 0.004(3) 0.003(2) 0.005(2)
C21 0.019(3) 0.013(3) 0.025(3) -0.003(2) 0.009(2) -0.005(2)
C22 0.025(3) 0.017(3) 0.019(3) -0.003(2) 0.012(2) -0.003(2)
C23 0.020(3) 0.015(3) 0.022(3) 0.000(2) 0.007(2) -0.001(2)
C24 0.029(3) 0.016(3) 0.028(3) -0.002(2) 0.011(3) 0.006(3)
C25 0.024(3) 0.022(3) 0.024(3) -0.005(2) 0.008(3) -0.004(3)
C26 0.024(3) 0.021(3) 0.014(3) 0.002(2) 0.003(2) -0.003(2)
C27 0.032(3) 0.022(3) 0.024(3) 0.001(2) 0.005(3) 0.006(3)
C28 0.039(4) 0.036(4) 0.027(3) 0.003(3) 0.005(3) 0.009(3)
C29 0.047(4) 0.038(4) 0.046(4) 0.010(3) 0.017(3) 0.018(3)
C30 0.049(4) 0.022(3) 0.035(4) 0.010(3) 0.018(3) 0.006(3)
C31 0.034(4) 0.023(3) 0.022(3) -0.005(2) 0.016(3) -0.001(3)
C32 0.065(5) 0.111(7) 0.026(4) 0.017(4) 0.024(4) 0.031(5)
C33 0.097(6) 0.044(5) 0.053(5) -0.006(4) 0.049(4) 0.001(4)
C34 0.052(5) 0.088(6) 0.048(4) -0.009(4) 0.028(4) -0.025(4)

loop_
_atom_type_symbol
_atom_type_description
_atom_type_scat_dispersion_real
_atom_type_scat_dispersion_imag
_atom_type_scat_source
C C 0.0033 0.0016 'International Tables Vol C Tables 4.2.6.8 and 6.1.1.4'
H H 0.0000 0.0000 'International Tables Vol C Tables 4.2.6.8 and 6.1.1.4'
Cl Cl 0.1484 0.1585 'International Tables Vol C Tables 4.2.6.8 and 6.1.1.4'
N N 0.0061 0.0033 'International Tables Vol C Tables 4.2.6.8 and 6.1.1.4'
O O 0.0106 0.0060 'International Tables Vol C Tables 4.2.6.8 and 6.1.1.4'
S S 0.1246 0.1234 'International Tables Vol C Tables 4.2.6.8 and 6.1.1.4'
Ti Ti 0.2776 0.4457 'International Tables Vol C Tables 4.2.6.8 and 6.1.1.4'

loop_
_geom_angle_atom_site_label_1
_geom_angle_atom_site_label_2
_geom_angle_atom_site_label_3
_geom_angle
_geom_angle_site_symmetry_1
_geom_angle_site_symmetry_3
_geom_angle_publ_flag
O2 Ti O1 94.22(15) . . ?
O2 Ti N 76.50(15) . . ?
O1 Ti N 84.70(15) . . ?
O2 Ti Cl2 107.27(11) . . ?
O1 Ti Cl2 94.49(11) . . ?
N Ti Cl2 176.20(12) . . ?
O2 Ti Cl1 101.03(12) . . ?
O1 Ti Cl1 158.65(12) . . ?
N Ti Cl1 84.43(12) . . ?
Cl2 Ti Cl1 95.14(6) . . ?
O2 Ti S 153.60(11) . . ?
O1 Ti S 76.76(11) . . ?
N Ti S 77.98(11) . . ?
Cl2 Ti S 98.23(6) . . ?
Cl1 Ti S 83.02(5) . . ?
C2 S C15 103.6(2) . . ?
C2 S Ti 95.79(17) . . ?
C15 S Ti 97.91(17) . . ?
C1 O1 Ti 134.0(3) . . ?
C22 O2 Ti 117.6(3) . . ?
C21 N C16 116.4(4) . . ?
C21 N Ti 101.7(3) . . ?
C16 N Ti 122.2(3) . . ?
C21 N H1 109(3) . . ?
C16 N H1 104(3) . . ?
Ti N H1 102(3) . . ?
O1 C1 C6 122.5(5) . . ?
O1 C1 C2 116.9(4) . . ?
C6 C1 C2 120.6(5) . . ?
C3 C2 C1 120.9(5) . . ?
C3 C2 S 122.7(4) . . ?
C1 C2 S 116.1(4) . . ?
C4 C3 C2 120.0(5) . . ?
C4 C3 H3 120.0 . . ?
C2 C3 H3 120.0 . . ?
C3 C4 C5 117.7(5) . . ?
C3 C4 C7 119.8(5) . . ?
C5 C4 C7 122.4(5) . . ?
C6 C5 C4 124.5(5) . . ?
C6 C5 H5 117.8 . . ?
C4 C5 H5 117.8 . . ?
C5 C6 C1 116.3(5) . . ?
C5 C6 C11 122.4(5) . . ?
C1 C6 C11 121.4(5) . . ?
C4 C7 C10 110.2(4) . . ?
C4 C7 C9 112.2(5) . . ?
C10 C7 C9 107.9(5) . . ?
C4 C7 C8 108.8(4) . . ?
C10 C7 C8 109.2(5) . . ?
C9 C7 C8 108.5(5) . . ?
C7 C8 H8A 109.5 . . ?
C7 C8 H8B 109.5 . . ?
H8A C8 H8B 109.5 . . ?
C7 C8 H8C 109.5 . . ?
H8A C8 H8C 109.5 . . ?
H8B C8 H8C 109.5 . . ?
C7 C9 H9A 109.5 . . ?
C7 C9 H9B 109.5 . . ?
H9A C9 H9B 109.5 . . ?
C7 C9 H9C 109.5 . . ?
H9A C9 H9C 109.5 . . ?
H9B C9 H9C 109.5 . . ?
C7 C10 H10A 109.5 . . ?
C7 C10 H10B 109.5 . . ?
H10A C10 H10B 109.5 . . ?
C7 C10 H10C 109.5 . . ?
H10A C10 H10C 109.5 . . ?
H10B C10 H10C 109.5 . . ?
C6 C11 C12 112.1(5) . . ?
C6 C11 C13 111.2(4) . . ?
C12 C11 C13 106.7(5) . . ?
C6 C11 C14 109.0(4) . . ?
C12 C11 C14 107.9(5) . . ?
C13 C11 C14 110.0(5) . . ?
C11 C12 H12A 109.5 . . ?
C11 C12 H12B 109.5 . . ?
H12A C12 H12B 109.5 . . ?
C11 C12 H12C 109.5 . . ?
H12A C12 H12C 109.5 . . ?
H12B C12 H12C 109.5 . . ?
C11 C13 H13A 109.5 . . ?
C11 C13 H13B 109.5 . . ?
H13A C13 H13B 109.5 . . ?
C11 C13 H13C 109.5 . . ?
H13A C13 H13C 109.5 . . ?
H13B C13 H13C 109.5 . . ?
C11 C14 H14A 109.5 . . ?
C11 C14 H14B 109.5 . . ?
H14A C14 H14B 109.5 . . ?
C11 C14 H14C 109.5 . . ?
H14A C14 H14C 109.5 . . ?
H14B C14 H14C 109.5 . . ?
C20 C15 C16 111.8(4) . . ?
C20 C15 S 111.8(4) . . ?
C16 C15 S 113.2(3) . . ?
C20 C15 H15 106.5 . . ?
C16 C15 H15 106.5 . . ?
S C15 H15 106.5 . . ?
N C16 C17 113.1(4) . . ?
N C16 C15 109.4(4) . . ?
C17 C16 C15 107.7(4) . . ?
N C16 H16 108.8 . . ?
C17 C16 H16 108.8 . . ?
C15 C16 H16 108.8 . . ?
C16 C17 C18 111.6(4) . . ?
C16 C17 H17A 109.3 . . ?
C18 C17 H17A 109.3 . . ?
C16 C17 H17B 109.3 . . ?
C18 C17 H17B 109.3 . . ?
H17A C17 H17B 108.0 . . ?
C19 C18 C17 110.6(4) . . ?
C19 C18 H18A 109.5 . . ?
C17 C18 H18A 109.5 . . ?
C19 C18 H18B 109.5 . . ?
C17 C18 H18B 109.5 . . ?
H18A C18 H18B 108.1 . . ?
C18 C19 C20 110.4(4) . . ?
C18 C19 H19A 109.6 . . ?
C20 C19 H19A 109.6 . . ?
C18 C19 H19B 109.6 . . ?
C20 C19 H19B 109.6 . . ?
H19A C19 H19B 108.1 . . ?
C15 C20 C19 110.6(4) . . ?
C15 C20 H20A 109.5 . . ?
C19 C20 H20A 109.5 . . ?
C15 C20 H20B 109.5 . . ?
C19 C20 H20B 109.5 . . ?
H20A C20 H20B 108.1 . . ?
C26 C21 C22 121.3(5) . . ?
C26 C21 N 126.4(5) . . ?
C22 C21 N 112.2(4) . . ?
O2 C22 C21 115.7(4) . . ?
O2 C22 C23 122.3(4) . . ?
C21 C22 C23 121.9(4) . . ?
C22 C23 C24 115.2(5) . . ?
C22 C23 C27 121.6(4) . . ?
C24 C23 C27 123.1(5) . . ?
C25 C24 C23 123.9(5) . . ?
C25 C24 H24 118.0 . . ?
C23 C24 H24 118.0 . . ?
C24 C25 C26 118.6(5) . . ?
C24 C25 C31 120.4(5) . . ?
C26 C25 C31 121.0(5) . . ?
C21 C26 C25 118.8(5) . . ?
C21 C26 H26 120.6 . . ?
C25 C26 H26 120.6 . . ?
C23 C27 C30 110.1(5) . . ?
C23 C27 C29 112.0(4) . . ?
C30 C27 C29 108.0(5) . . ?
C23 C27 C28 109.3(4) . . ?
C30 C27 C28 109.9(4) . . ?
C29 C27 C28 107.6(5) . . ?
C27 C28 H28A 109.5 . . ?
C27 C28 H28B 109.5 . . ?
H28A C28 H28B 109.5 . . ?
C27 C28 H28C 109.5 . . ?
H28A C28 H28C 109.5 . . ?
H28B C28 H28C 109.5 . . ?
C27 C29 H29A 109.5 . . ?
C27 C29 H29B 109.5 . . ?
H29A C29 H29B 109.5 . . ?
C27 C29 H29C 109.5 . . ?
H29A C29 H29C 109.5 . . ?
H29B C29 H29C 109.5 . . ?
C27 C30 H30A 109.5 . . ?
C27 C30 H30B 109.5 . . ?
H30A C30 H30B 109.5 . . ?
C27 C30 H30C 109.5 . . ?
H30A C30 H30C 109.5 . . ?
H30B C30 H30C 109.5 . . ?
C32 C31 C33 108.3(5) . . ?
C32 C31 C25 112.2(5) . . ?
C33 C31 C25 110.8(4) . . ?
C32 C31 C34 110.0(5) . . ?
C33 C31 C34 107.4(5) . . ?
C25 C31 C34 108.0(4) . . ?
C31 C32 H32A 109.5 . . ?
C31 C32 H32B 109.5 . . ?
H32A C32 H32B 109.5 . . ?
C31 C32 H32C 109.5 . . ?
H32A C32 H32C 109.5 . . ?
H32B C32 H32C 109.5 . . ?
C31 C33 H33A 109.5 . . ?
C31 C33 H33B 109.5 . . ?
H33A C33 H33B 109.5 . . ?
C31 C33 H33C 109.5 . . ?
H33A C33 H33C 109.5 . . ?
H33B C33 H33C 109.5 . . ?
C31 C34 H34A 109.5 . . ?
C31 C34 H34B 109.5 . . ?
H34A C34 H34B 109.5 . . ?
C31 C34 H34C 109.5 . . ?
H34A C34 H34C 109.5 . . ?
H34B C34 H34C 109.5 . . ?

loop_
_geom_bond_atom_site_label_1
_geom_bond_atom_site_label_2
_geom_bond_distance
_geom_bond_site_symmetry_2
_geom_bond_publ_flag
Ti O2 1.834(3) . ?
Ti O1 1.855(3) . ?
Ti N 2.254(4) . ?
Ti Cl2 2.2781(16) . ?
Ti Cl1 2.3470(16) . ?
Ti S 2.5956(16) . ?
S C2 1.770(5) . ?
S C15 1.837(5) . ?
O1 C1 1.354(5) . ?
O2 C22 1.378(5) . ?
N C21 1.476(6) . ?
N C16 1.486(6) . ?
N H1 0.88(5) . ?
C1 C6 1.401(7) . ?
C1 C2 1.403(7) . ?
C2 C3 1.391(7) . ?
C3 C4 1.384(7) . ?
C3 H3 0.9500 . ?
C4 C5 1.401(7) . ?
C4 C7 1.527(7) . ?
C5 C6 1.389(7) . ?
C5 H5 0.9500 . ?
C6 C11 1.526(7) . ?
C7 C10 1.536(7) . ?
C7 C9 1.545(8) . ?
C7 C8 1.548(7) . ?
C8 H8A 0.9800 . ?
C8 H8B 0.9800 . ?
C8 H8C 0.9800 . ?
C9 H9A 0.9800 . ?
C9 H9B 0.9800 . ?
C9 H9C 0.9800 . ?
C10 H10A 0.9800 . ?
C10 H10B 0.9800 . ?
C10 H10C 0.9800 . ?
C11 C12 1.535(7) . ?
C11 C13 1.536(8) . ?
C11 C14 1.547(7) . ?
C12 H12A 0.9800 . ?
C12 H12B 0.9800 . ?
C12 H12C 0.9800 . ?
C13 H13A 0.9800 . ?
C13 H13B 0.9800 . ?
C13 H13C 0.9800 . ?
C14 H14A 0.9800 . ?
C14 H14B 0.9800 . ?
C14 H14C 0.9800 . ?
C15 C20 1.516(7) . ?
C15 C16 1.541(7) . ?
C15 H15 1.0000 . ?
C16 C17 1.511(7) . ?
C16 H16 1.0000 . ?
C17 C18 1.540(7) . ?
C17 H17A 0.9900 . ?
C17 H17B 0.9900 . ?
C18 C19 1.521(7) . ?
C18 H18A 0.9900 . ?
C18 H18B 0.9900 . ?
C19 C20 1.552(7) . ?
C19 H19A 0.9900 . ?
C19 H19B 0.9900 . ?
C20 H20A 0.9900 . ?
C20 H20B 0.9900 . ?
C21 C26 1.377(7) . ?
C21 C22 1.388(7) . ?
C22 C23 1.393(7) . ?
C23 C24 1.399(7) . ?
C23 C27 1.520(7) . ?
C24 C25 1.392(7) . ?
C24 H24 0.9500 . ?
C25 C26 1.395(7) . ?
C25 C31 1.545(7) . ?
C26 H26 0.9500 . ?
C27 C30 1.523(7) . ?
C27 C29 1.536(7) . ?
C27 C28 1.552(7) . ?
C28 H28A 0.9800 . ?
C28 H28B 0.9800 . ?
C28 H28C 0.9800 . ?
C29 H29A 0.9800 . ?
C29 H29B 0.9800 . ?
C29 H29C 0.9800 . ?
C30 H30A 0.9800 . ?
C30 H30B 0.9800 . ?
C30 H30C 0.9800 . ?
C31 C32 1.521(8) . ?
C31 C33 1.522(8) . ?
C31 C34 1.553(8) . ?
C32 H32A 0.9800 . ?
C32 H32B 0.9800 . ?
C32 H32C 0.9800 . ?
C33 H33A 0.9800 . ?
C33 H33B 0.9800 . ?
C33 H33C 0.9800 . ?
C34 H34A 0.9800 . ?
C34 H34B 0.9800 . ?
C34 H34C 0.9800 . ?

loop_
_geom_torsion_atom_site_label_1
_geom_torsion_atom_site_label_2
_geom_torsion_atom_site_label_3
_geom_torsion_atom_site_label_4
_geom_torsion
_geom_torsion_site_symmetry_1
_geom_torsion_site_symmetry_2
_geom_torsion_site_symmetry_3
_geom_torsion_site_symmetry_4
_geom_torsion_publ_flag
O2 Ti S C2 -73.9(3) . . . . ?
O1 Ti S C2 -1.58(19) . . . . ?
N Ti S C2 -88.9(2) . . . . ?
Cl2 Ti S C2 91.13(17) . . . . ?
Cl1 Ti S C2 -174.65(17) . . . . ?
O2 Ti S C15 30.8(3) . . . . ?
O1 Ti S C15 103.06(19) . . . . ?
N Ti S C15 15.75(19) . . . . ?
Cl2 Ti S C15 -164.23(16) . . . . ?
Cl1 Ti S C15 -70.02(16) . . . . ?
O2 Ti O1 C1 160.8(4) . . . . ?
N Ti O1 C1 84.8(4) . . . . ?
Cl2 Ti O1 C1 -91.5(4) . . . . ?
Cl1 Ti O1 C1 25.1(6) . . . . ?
S Ti O1 C1 5.9(4) . . . . ?
O1 Ti O2 C22 -49.4(3) . . . . ?
N Ti O2 C22 34.2(3) . . . . ?
Cl2 Ti O2 C22 -145.4(3) . . . . ?
Cl1 Ti O2 C22 115.6(3) . . . . ?
S Ti O2 C22 19.1(5) . . . . ?
O2 Ti N C21 -33.4(3) . . . . ?
O1 Ti N C21 62.2(3) . . . . ?
Cl1 Ti N C21 -136.2(3) . . . . ?
S Ti N C21 139.8(3) . . . . ?
O2 Ti N C16 -165.3(4) . . . . ?
O1 Ti N C16 -69.6(4) . . . . ?
Cl1 Ti N C16 92.0(4) . . . . ?
S Ti N C16 7.9(3) . . . . ?
Ti O1 C1 C6 172.4(3) . . . . ?
Ti O1 C1 C2 -8.7(6) . . . . ?
O1 C1 C2 C3 -180.0(4) . . . . ?
C6 C1 C2 C3 -1.1(7) . . . . ?
O1 C1 C2 S 5.2(6) . . . . ?
C6 C1 C2 S -176.0(4) . . . . ?
C15 S C2 C3 84.2(5) . . . . ?
Ti S C2 C3 -176.2(4) . . . . ?
C15 S C2 C1 -101.0(4) . . . . ?
Ti S C2 C1 -1.4(4) . . . . ?
C1 C2 C3 C4 1.3(7) . . . . ?
S C2 C3 C4 175.8(4) . . . . ?
C2 C3 C4 C5 -0.6(7) . . . . ?
C2 C3 C4 C7 177.3(4) . . . . ?
C3 C4 C5 C6 -0.3(8) . . . . ?
C7 C4 C5 C6 -178.2(5) . . . . ?
C4 C5 C6 C1 0.5(7) . . . . ?
C4 C5 C6 C11 -178.4(5) . . . . ?
O1 C1 C6 C5 179.0(4) . . . . ?
C2 C1 C6 C5 0.2(7) . . . . ?
O1 C1 C6 C11 -2.1(7) . . . . ?
C2 C1 C6 C11 179.1(5) . . . . ?
C3 C4 C7 C10 50.2(6) . . . . ?
C5 C4 C7 C10 -132.0(5) . . . . ?
C3 C4 C7 C9 170.4(5) . . . . ?
C5 C4 C7 C9 -11.8(7) . . . . ?
C3 C4 C7 C8 -69.5(6) . . . . ?
C5 C4 C7 C8 108.3(6) . . . . ?
C5 C6 C11 C12 2.1(7) . . . . ?
C1 C6 C11 C12 -176.8(5) . . . . ?
C5 C6 C11 C13 121.4(5) . . . . ?
C1 C6 C11 C13 -57.4(6) . . . . ?
C5 C6 C11 C14 -117.2(5) . . . . ?
C1 C6 C11 C14 64.0(6) . . . . ?
C2 S C15 C20 -69.1(4) . . . . ?
Ti S C15 C20 -167.1(3) . . . . ?
C2 S C15 C16 58.2(4) . . . . ?
Ti S C15 C16 -39.7(4) . . . . ?
C21 N C16 C17 79.9(5) . . . . ?
Ti N C16 C17 -154.6(3) . . . . ?
C21 N C16 C15 -160.0(4) . . . . ?
Ti N C16 C15 -34.5(5) . . . . ?
C20 C15 C16 N 177.3(4) . . . . ?
S C15 C16 N 49.9(5) . . . . ?
C20 C15 C16 C17 -59.3(5) . . . . ?
S C15 C16 C17 173.3(3) . . . . ?
N C16 C17 C18 -179.6(4) . . . . ?
C15 C16 C17 C18 59.4(5) . . . . ?
C16 C17 C18 C19 -59.0(6) . . . . ?
C17 C18 C19 C20 54.7(6) . . . . ?
C16 C15 C20 C19 57.5(6) . . . . ?
S C15 C20 C19 -174.4(3) . . . . ?
C18 C19 C20 C15 -54.6(6) . . . . ?
C16 N C21 C26 -15.1(7) . . . . ?
Ti N C21 C26 -150.4(4) . . . . ?
C16 N C21 C22 164.3(4) . . . . ?
Ti N C21 C22 29.0(4) . . . . ?
Ti O2 C22 C21 -27.5(5) . . . . ?
Ti O2 C22 C23 149.7(4) . . . . ?
C26 C21 C22 O2 172.3(4) . . . . ?
N C21 C22 O2 -7.1(6) . . . . ?
C26 C21 C22 C23 -4.9(8) . . . . ?
N C21 C22 C23 175.7(4) . . . . ?
O2 C22 C23 C24 -173.1(4) . . . . ?
C21 C22 C23 C24 3.9(7) . . . . ?
O2 C22 C23 C27 4.4(7) . . . . ?
C21 C22 C23 C27 -178.6(5) . . . . ?
C22 C23 C24 C25 0.0(8) . . . . ?
C27 C23 C24 C25 -177.5(5) . . . . ?
C23 C24 C25 C26 -3.0(8) . . . . ?
C23 C24 C25 C31 177.1(5) . . . . ?
C22 C21 C26 C25 1.7(7) . . . . ?
N C21 C26 C25 -179.0(5) . . . . ?
C24 C25 C26 C21 2.1(7) . . . . ?
C31 C25 C26 C21 -178.0(5) . . . . ?
C22 C23 C27 C30 56.0(6) . . . . ?
C24 C23 C27 C30 -126.7(5) . . . . ?
C22 C23 C27 C29 176.2(5) . . . . ?
C24 C23 C27 C29 -6.5(7) . . . . ?
C22 C23 C27 C28 -64.7(6) . . . . ?
C24 C23 C27 C28 112.5(6) . . . . ?
C24 C25 C31 C32 172.8(5) . . . . ?
C26 C25 C31 C32 -7.1(7) . . . . ?
C24 C25 C31 C33 51.7(7) . . . . ?
C26 C25 C31 C33 -128.3(6) . . . . ?
C24 C25 C31 C34 -65.8(7) . . . . ?
C26 C25 C31 C34 114.3(6) . . . . ?
